data_4071307
loop_
_publ_author_name
'Nakabuchi, Takashi'
'Matano, Yoshihiro'
'Imahori, Hiroshi'

_publ_section_title
;
 Synthesis, Structures, and Coordinating Properties of
 Phosphole-Containing Hybrid Calixpyrroles
;
_journal_issue 13
_journal_name_full Organometallics
_journal_page_first 3142
_journal_paper_doi 10.1021/om800099h
_journal_volume 27
_journal_year 2008
_chemical_formula_moiety 'C37 H43 N2 O P S '
_chemical_formula_sum 'C37 H43 N2 O P S'
_chemical_formula_weight 594.77
_chemical_name_systematic
; 
 ? 
;
_space_group_IT_number 14
_symmetry_cell_setting monoclinic
_symmetry_Int_Tables_number 14
_symmetry_space_group_name_Hall '-P 2yab'
_symmetry_space_group_name_H-M 'P 1 21/a 1'
_atom_sites_solution_hydrogens geom
_atom_sites_solution_primary direct
_atom_sites_solution_secondary difmap
_audit_creation_method SHELXL-97
_cell_angle_alpha 90.00
_cell_angle_beta 109.3780(10)
_cell_angle_gamma 90.00
_cell_formula_units_Z 4
_cell_length_a 13.962(4)
_cell_length_b 15.735(4)
_cell_length_c 15.131(5)
_cell_measurement_reflns_used 8760
_cell_measurement_temperature 123(2)
_cell_measurement_theta_max 27.5
_cell_measurement_theta_min 3.0
_cell_volume 3135.8(16)
_computing_cell_refinement CrystalClear
_computing_data_collection CrystalClear
_computing_data_reduction CrystalStructure
_computing_publication_material 'CrystalStructure 3.8'
_computing_structure_refinement 'SHELXL-97 (Sheldrick, 1997)'
_computing_structure_solution SIR97
_diffrn_ambient_temperature 123(2)
_diffrn_detector_area_resol_mean 7.31
_diffrn_measured_fraction_theta_full 0.953
_diffrn_measured_fraction_theta_max 0.953
_diffrn_measurement_device_type 'Rigaku Saturn'
_diffrn_measurement_method \w
_diffrn_radiation_monochromator graphite
_diffrn_radiation_source 'fine-focus sealed tube'
_diffrn_radiation_type MoK\a
_diffrn_radiation_wavelength 0.71070
_diffrn_reflns_av_R_equivalents 0.0224
_diffrn_reflns_av_sigmaI/netI 0.0224
_diffrn_reflns_limit_h_max 15
_diffrn_reflns_limit_h_min -18
_diffrn_reflns_limit_k_max 20
_diffrn_reflns_limit_k_min -20
_diffrn_reflns_limit_l_max 19
_diffrn_reflns_limit_l_min -19
_diffrn_reflns_number 24261
_diffrn_reflns_theta_full 27.48
_diffrn_reflns_theta_max 27.48
_diffrn_reflns_theta_min 3.02
_exptl_absorpt_coefficient_mu 0.187
_exptl_absorpt_correction_T_max 0.9636
_exptl_absorpt_correction_T_min 0.9124
_exptl_absorpt_correction_type numerical
_exptl_absorpt_process_details
;
    Higashi, T. (1999). Program for Absorption Correction.
    Rigaku Corporation, Tokyo, Japan.
;
_exptl_crystal_colour colorless
_exptl_crystal_density_diffrn 1.256
_exptl_crystal_density_method 'not measured'
_exptl_crystal_description prism
_exptl_crystal_F_000 1264
_exptl_crystal_size_max 0.50
_exptl_crystal_size_mid 0.25
_exptl_crystal_size_min 0.20
_refine_diff_density_max 0.348
_refine_diff_density_min -0.281
_refine_diff_density_rms 0.046
_refine_ls_extinction_method none
_refine_ls_goodness_of_fit_ref 1.002
_refine_ls_hydrogen_treatment refall
_refine_ls_matrix_type full
_refine_ls_number_parameters 380
_refine_ls_number_reflns 6852
_refine_ls_number_restraints 0
_refine_ls_restrained_S_all 1.002
_refine_ls_R_factor_all 0.0478
_refine_ls_R_factor_gt 0.0414
_refine_ls_shift/su_max 0.001
_refine_ls_shift/su_mean 0.000
_refine_ls_structure_factor_coef Fsqd
_refine_ls_weighting_details 'calc w=1/[\s^2^(Fo^2^)+(0.0050P)^2^+3.3000P] where P=(Fo^2^+2Fc^2^)/3'
_refine_ls_weighting_scheme calc
_refine_ls_wR_factor_gt 0.0755
_refine_ls_wR_factor_ref 0.0785
_reflns_number_gt 6258
_reflns_number_total 6852
_reflns_threshold_expression >2sigma(I)
_cod_data_source_file om800099h-file001.cif
_cod_data_source_block 10O
_cod_original_cell_volume 3135.8(15)
_cod_database_code 4071307

loop_
_symmetry_equiv_pos_as_xyz
'x, y, z'
'-x+1/2, y+1/2, -z'
'-x, -y, -z'
'x-1/2, -y-1/2, z'

loop_
_atom_site_label
_atom_site_type_symbol
_atom_site_fract_x
_atom_site_fract_y
_atom_site_fract_z
_atom_site_U_iso_or_equiv
_atom_site_adp_type
_atom_site_occupancy
_atom_site_symmetry_multiplicity
_atom_site_calc_flag
_atom_site_refinement_flags
S1 S 0.94529(3) 0.43660(2) 0.59415(3) 0.02087(9) Uani 1 1 d .
P1 P 0.87049(3) 0.36960(2) 0.66023(3) 0.01640(8) Uani 1 1 d .
O1 O 1.15706(8) 0.61905(6) 0.80717(7) 0.0194(2) Uani 1 1 d .
N1 N 0.92196(10) 0.57657(8) 0.77229(9) 0.0191(3) Uani 1 1 d .
H42 H 0.9530 0.5477 0.7398 0.022 Uiso 1 1 d .
N2 N 1.15650(9) 0.40479(8) 0.80759(9) 0.0184(3) Uani 1 1 d .
H43 H 1.1165 0.4268 0.7547 0.022 Uiso 1 1 d .
C1 C 0.77516(11) 0.42761(9) 0.69318(11) 0.0180(3) Uani 1 1 d .
C2 C 0.82159(11) 0.45010(9) 0.79690(11) 0.0177(3) Uani 1 1 d .
C3 C 0.76345(12) 0.42625(10) 0.86436(11) 0.0230(3) Uani 1 1 d .
H1 H 0.7128 0.4704 0.8640 0.028 Uiso 1 1 calc R
H2 H 0.7282 0.3711 0.8466 0.028 Uiso 1 1 calc R
C4 C 0.84664(13) 0.42059(11) 0.96144(12) 0.0271(4) Uani 1 1 d .
H3 H 0.8293 0.3766 1.0005 0.033 Uiso 1 1 calc R
H4 H 0.8546 0.4758 0.9944 0.033 Uiso 1 1 calc R
C5 C 0.94517(13) 0.39662(12) 0.94202(12) 0.0303(4) Uani 1 1 d .
H5 H 0.9983 0.4402 0.9675 0.036 Uiso 1 1 calc R
H6 H 0.9713 0.3410 0.9704 0.036 Uiso 1 1 calc R
C6 C 0.91430(11) 0.39259(9) 0.83711(11) 0.0181(3) Uani 1 1 d .
C7 C 0.94625(11) 0.34446(9) 0.77935(11) 0.0169(3) Uani 1 1 d .
C8 C 0.68406(12) 0.45032(10) 0.63408(12) 0.0230(3) Uani 1 1 d .
C9 C 0.64608(14) 0.42726(11) 0.53162(12) 0.0323(4) Uani 1 1 d .
H7 H 0.7005 0.3992 0.5151 0.039 Uiso 1 1 calc R
H8 H 0.6250 0.4789 0.4940 0.039 Uiso 1 1 calc R
H9 H 0.5880 0.3886 0.5192 0.039 Uiso 1 1 calc R
C10 C 0.60926(13) 0.50160(11) 0.66482(13) 0.0304(4) Uani 1 1 d .
H10 H 0.5571 0.4638 0.6730 0.037 Uiso 1 1 calc R
H11 H 0.5772 0.5444 0.6171 0.037 Uiso 1 1 calc R
H12 H 0.6450 0.5300 0.7243 0.037 Uiso 1 1 calc R
C11 C 0.85224(11) 0.54312(9) 0.80926(11) 0.0186(3) Uani 1 1 d .
C12 C 0.82209(12) 0.60775(10) 0.85446(11) 0.0231(3) Uani 1 1 d .
H13 H 0.7744 0.6036 0.8868 0.028 Uiso 1 1 calc R
C13 C 0.87494(13) 0.68231(10) 0.84432(12) 0.0250(3) Uani 1 1 d .
H14 H 0.8687 0.7369 0.8686 0.030 Uiso 1 1 calc R
C14 C 0.93634(12) 0.66155(9) 0.79349(11) 0.0197(3) Uani 1 1 d .
C15 C 1.01009(12) 0.71523(9) 0.76300(11) 0.0206(3) Uani 1 1 d .
C16 C 0.95194(14) 0.77070(11) 0.67823(13) 0.0304(4) Uani 1 1 d .
H15 H 0.9999 0.8076 0.6616 0.037 Uiso 1 1 calc R
H16 H 0.9020 0.8057 0.6943 0.037 Uiso 1 1 calc R
H17 H 0.9170 0.7341 0.6249 0.037 Uiso 1 1 calc R
C17 C 1.06972(13) 0.77401(10) 0.84380(12) 0.0268(4) Uani 1 1 d .
H18 H 1.1046 0.7397 0.8992 0.032 Uiso 1 1 calc R
H19 H 1.0227 0.8133 0.8585 0.032 Uiso 1 1 calc R
H20 H 1.1198 0.8064 0.8251 0.032 Uiso 1 1 calc R
C18 C 1.08213(12) 0.65869(9) 0.73529(11) 0.0194(3) Uani 1 1 d .
C19 C 1.08892(13) 0.63428(10) 0.65263(12) 0.0240(3) Uani 1 1 d .
H21 H 1.0457 0.6515 0.5924 0.029 Uiso 1 1 calc R
C20 C 1.17321(13) 0.57748(10) 0.67203(12) 0.0253(3) Uani 1 1 d .
H22 H 1.1972 0.5504 0.6273 0.030 Uiso 1 1 calc R
C21 C 1.21234(12) 0.56970(9) 0.76615(11) 0.0205(3) Uani 1 1 d .
C22 C 1.29548(12) 0.51580(10) 0.83089(12) 0.0220(3) Uani 1 1 d .
C23 C 1.36854(14) 0.48911(11) 0.77864(14) 0.0323(4) Uani 1 1 d .
H23 H 1.3321 0.4536 0.7248 0.039 Uiso 1 1 calc R
H24 H 1.4253 0.4569 0.8211 0.039 Uiso 1 1 calc R
H25 H 1.3946 0.5399 0.7568 0.039 Uiso 1 1 calc R
C24 C 1.35542(13) 0.56639(10) 0.91885(13) 0.0282(4) Uani 1 1 d .
H26 H 1.3866 0.6162 0.9005 0.034 Uiso 1 1 calc R
H27 H 1.4086 0.5302 0.9604 0.034 Uiso 1 1 calc R
H28 H 1.3093 0.5850 0.9517 0.034 Uiso 1 1 calc R
C25 C 1.24977(11) 0.43737(9) 0.86019(11) 0.0192(3) Uani 1 1 d .
C26 C 1.28824(12) 0.38452(10) 0.93558(12) 0.0247(3) Uani 1 1 d .
H29 H 1.3519 0.3906 0.9840 0.030 Uiso 1 1 calc R
C27 C 1.21580(12) 0.31874(10) 0.92856(11) 0.0227(3) Uani 1 1 d .
H30 H 1.2228 0.2731 0.9714 0.027 Uiso 1 1 calc R
C28 C 1.13466(11) 0.33292(9) 0.84946(11) 0.0178(3) Uani 1 1 d .
C29 C 1.03751(11) 0.28317(9) 0.80627(11) 0.0184(3) Uani 1 1 d .
C30 C 1.02615(13) 0.21611(10) 0.87651(12) 0.0252(3) Uani 1 1 d .
H31 H 1.0759 0.1706 0.8826 0.030 Uiso 1 1 calc R
H32 H 0.9575 0.1922 0.8538 0.030 Uiso 1 1 calc R
H33 H 1.0379 0.2429 0.9377 0.030 Uiso 1 1 calc R
C31 C 1.04353(12) 0.23427(10) 0.71970(12) 0.0235(3) Uani 1 1 d .
H34 H 1.0461 0.2749 0.6714 0.028 Uiso 1 1 calc R
H35 H 0.9835 0.1980 0.6950 0.028 Uiso 1 1 calc R
H36 H 1.1048 0.1990 0.7378 0.028 Uiso 1 1 calc R
C32 C 0.81345(11) 0.27377(9) 0.59795(11) 0.0187(3) Uani 1 1 d .
C33 C 0.75304(12) 0.22267(10) 0.63315(12) 0.0241(3) Uani 1 1 d .
H37 H 0.7430 0.2370 0.6904 0.029 Uiso 1 1 calc R
C34 C 0.70758(13) 0.15057(11) 0.58375(14) 0.0305(4) Uani 1 1 d .
H38 H 0.6650 0.1164 0.6068 0.037 Uiso 1 1 calc R
C35 C 0.72365(14) 0.12811(11) 0.50182(13) 0.0322(4) Uani 1 1 d .
H39 H 0.6931 0.0782 0.4692 0.039 Uiso 1 1 calc R
C36 C 0.78433(15) 0.17821(11) 0.46696(13) 0.0335(4) Uani 1 1 d .
H40 H 0.7957 0.1627 0.4106 0.040 Uiso 1 1 calc R
C37 C 0.82865(13) 0.25131(10) 0.51484(12) 0.0267(4) Uani 1 1 d .
H41 H 0.8696 0.2861 0.4905 0.032 Uiso 1 1 calc R

loop_
_atom_site_aniso_label
_atom_site_aniso_U_11
_atom_site_aniso_U_22
_atom_site_aniso_U_33
_atom_site_aniso_U_23
_atom_site_aniso_U_13
_atom_site_aniso_U_12
S1 0.0232(2) 0.01665(17) 0.0235(2) 0.00258(14) 0.00871(16) -0.00129(14)
P1 0.01630(19) 0.01314(17) 0.01892(19) 0.00012(14) 0.00473(15) -0.00007(14)
O1 0.0199(5) 0.0171(5) 0.0201(5) 0.0016(4) 0.0054(4) 0.0024(4)
N1 0.0191(7) 0.0147(6) 0.0242(7) -0.0033(5) 0.0082(5) 0.0001(5)
N2 0.0158(6) 0.0171(6) 0.0204(6) 0.0036(5) 0.0035(5) 0.0005(5)
C1 0.0169(7) 0.0144(7) 0.0219(8) -0.0003(5) 0.0053(6) 0.0000(5)
C2 0.0146(7) 0.0166(7) 0.0209(7) -0.0012(6) 0.0047(6) 0.0011(5)
C3 0.0202(8) 0.0236(8) 0.0267(8) -0.0002(6) 0.0099(7) -0.0010(6)
C4 0.0304(9) 0.0275(8) 0.0237(8) 0.0010(7) 0.0093(7) -0.0008(7)
C5 0.0275(9) 0.0361(10) 0.0227(9) -0.0055(7) 0.0022(7) 0.0097(7)
C6 0.0137(7) 0.0158(7) 0.0220(8) -0.0002(6) 0.0021(6) -0.0021(5)
C7 0.0136(7) 0.0137(6) 0.0215(7) 0.0018(5) 0.0031(6) -0.0014(5)
C8 0.0195(8) 0.0185(7) 0.0266(8) 0.0000(6) 0.0017(7) 0.0014(6)
C9 0.0285(10) 0.0307(9) 0.0273(9) -0.0016(7) -0.0047(7) 0.0056(7)
C10 0.0189(8) 0.0293(9) 0.0378(10) -0.0006(7) 0.0023(7) 0.0069(7)
C11 0.0146(7) 0.0175(7) 0.0224(8) -0.0015(6) 0.0045(6) 0.0008(5)
C12 0.0218(8) 0.0220(8) 0.0263(8) -0.0034(6) 0.0088(7) 0.0020(6)
C13 0.0270(9) 0.0172(7) 0.0303(9) -0.0051(6) 0.0091(7) 0.0022(6)
C14 0.0194(8) 0.0140(7) 0.0220(8) -0.0009(6) 0.0020(6) 0.0018(6)
C15 0.0211(8) 0.0138(7) 0.0242(8) 0.0004(6) 0.0037(6) -0.0005(6)
C16 0.0309(10) 0.0207(8) 0.0345(10) 0.0080(7) 0.0041(8) 0.0034(7)
C17 0.0246(9) 0.0191(7) 0.0336(9) -0.0063(7) 0.0056(7) -0.0032(6)
C18 0.0197(8) 0.0141(7) 0.0224(8) 0.0039(6) 0.0045(6) -0.0017(5)
C19 0.0278(9) 0.0216(8) 0.0221(8) 0.0054(6) 0.0075(7) -0.0008(6)
C20 0.0313(9) 0.0234(8) 0.0257(8) 0.0016(6) 0.0154(7) -0.0002(7)
C21 0.0213(8) 0.0152(7) 0.0281(8) 0.0001(6) 0.0126(7) -0.0021(6)
C22 0.0187(8) 0.0182(7) 0.0297(9) 0.0013(6) 0.0088(7) -0.0001(6)
C23 0.0289(9) 0.0240(8) 0.0510(12) 0.0035(8) 0.0226(9) 0.0025(7)
C24 0.0207(8) 0.0204(8) 0.0379(10) 0.0005(7) 0.0023(7) -0.0027(6)
C25 0.0152(7) 0.0178(7) 0.0237(8) -0.0004(6) 0.0053(6) 0.0002(6)
C26 0.0163(8) 0.0252(8) 0.0272(9) 0.0036(6) 0.0000(7) -0.0007(6)
C27 0.0214(8) 0.0200(7) 0.0247(8) 0.0061(6) 0.0050(7) 0.0012(6)
C28 0.0177(7) 0.0140(6) 0.0221(8) 0.0025(5) 0.0074(6) 0.0026(5)
C29 0.0162(7) 0.0142(7) 0.0238(8) 0.0026(6) 0.0054(6) 0.0015(5)
C30 0.0232(8) 0.0172(7) 0.0363(9) 0.0079(6) 0.0113(7) 0.0012(6)
C31 0.0201(8) 0.0189(7) 0.0295(9) -0.0022(6) 0.0057(7) 0.0047(6)
C32 0.0168(7) 0.0145(7) 0.0225(8) -0.0001(6) 0.0033(6) 0.0005(5)
C33 0.0224(8) 0.0212(8) 0.0293(9) -0.0006(6) 0.0095(7) -0.0018(6)
C34 0.0260(9) 0.0218(8) 0.0437(11) -0.0004(7) 0.0114(8) -0.0064(7)
C35 0.0320(10) 0.0199(8) 0.0378(10) -0.0066(7) 0.0021(8) -0.0055(7)
C36 0.0401(11) 0.0295(9) 0.0297(9) -0.0091(7) 0.0099(8) -0.0025(8)
C37 0.0312(9) 0.0241(8) 0.0264(9) -0.0029(6) 0.0116(7) -0.0048(7)

loop_
_atom_type_symbol
_atom_type_description
_atom_type_scat_dispersion_real
_atom_type_scat_dispersion_imag
_atom_type_scat_source
C C 0.0033 0.0016 'International Tables Vol C Tables 4.2.6.8 and 6.1.1.4'
H H 0.0000 0.0000 'International Tables Vol C Tables 4.2.6.8 and 6.1.1.4'
N N 0.0061 0.0033 'International Tables Vol C Tables 4.2.6.8 and 6.1.1.4'
O O 0.0106 0.0060 'International Tables Vol C Tables 4.2.6.8 and 6.1.1.4'
P P 0.1023 0.0942 'International Tables Vol C Tables 4.2.6.8 and 6.1.1.4'
S S 0.1246 0.1234 'International Tables Vol C Tables 4.2.6.8 and 6.1.1.4'

loop_
_geom_angle_atom_site_label_1
_geom_angle_atom_site_label_2
_geom_angle_atom_site_label_3
_geom_angle
C7 P1 C1 94.36(7)
C7 P1 C32 110.30(7)
C1 P1 C32 108.96(7)
C7 P1 S1 112.94(5)
C1 P1 S1 115.47(5)
C32 P1 S1 113.29(6)
C21 O1 C18 106.88(12)
C14 N1 C11 110.19(12)
C28 N2 C25 110.49(12)
C8 C1 C2 127.59(14)
C8 C1 P1 124.88(12)
C2 C1 P1 107.39(10)
C11 C2 C1 110.85(12)
C11 C2 C6 110.75(12)
C1 C2 C6 106.62(12)
C11 C2 C3 109.91(12)
C1 C2 C3 119.03(13)
C6 C2 C3 98.86(12)
C4 C3 C2 104.37(13)
C3 C4 C5 105.62(13)
C6 C5 C4 104.47(13)
C7 C6 C5 132.25(14)
C7 C6 C2 119.72(14)
C5 C6 C2 107.67(13)
C6 C7 C29 127.33(14)
C6 C7 P1 108.41(11)
C29 C7 P1 124.06(11)
C1 C8 C9 123.73(15)
C1 C8 C10 122.55(15)
C9 C8 C10 113.72(14)
C12 C11 N1 107.16(13)
C12 C11 C2 131.10(14)
N1 C11 C2 121.74(13)
C11 C12 C13 107.64(14)
C14 C13 C12 107.96(14)
C13 C14 N1 107.06(14)
C13 C14 C15 130.79(14)
N1 C14 C15 122.15(14)
C18 C15 C14 109.86(12)
C18 C15 C17 109.98(13)
C14 C15 C17 109.62(13)
C18 C15 C16 108.63(14)
C14 C15 C16 110.19(13)
C17 C15 C16 108.52(13)
C19 C18 O1 109.59(14)
C19 C18 C15 133.67(15)
O1 C18 C15 116.70(13)
C18 C19 C20 107.20(15)
C21 C20 C19 106.91(14)
C20 C21 O1 109.41(14)
C20 C21 C22 133.71(15)
O1 C21 C22 116.72(13)
C21 C22 C25 109.80(13)
C21 C22 C24 110.59(13)
C25 C22 C24 109.15(13)
C21 C22 C23 108.53(14)
C25 C22 C23 109.96(13)
C24 C22 C23 108.79(14)
C26 C25 N2 106.80(13)
C26 C25 C22 130.46(14)
N2 C25 C22 122.70(14)
C25 C26 C27 107.84(14)
C28 C27 C26 107.94(14)
C27 C28 N2 106.92(13)
C27 C28 C29 131.11(14)
N2 C28 C29 121.93(13)
C28 C29 C7 109.53(12)
C28 C29 C30 109.79(13)
C7 C29 C30 110.19(12)
C28 C29 C31 109.29(13)
C7 C29 C31 111.12(13)
C30 C29 C31 106.88(13)
C37 C32 C33 119.56(14)
C37 C32 P1 120.58(12)
C33 C32 P1 119.86(12)
C34 C33 C32 119.45(16)
C35 C34 C33 120.77(16)
C34 C35 C36 120.02(16)
C35 C36 C37 119.71(17)
C32 C37 C36 120.48(16)

loop_
_geom_bond_atom_site_label_1
_geom_bond_atom_site_label_2
_geom_bond_distance
S1 P1 1.9735(6)
P1 C7 1.8053(16)
P1 C1 1.8147(15)
P1 C32 1.8161(16)
O1 C21 1.3791(18)
O1 C18 1.3825(18)
N1 C14 1.3741(19)
N1 C11 1.3781(19)
N2 C28 1.3788(18)
N2 C25 1.380(2)
C1 C8 1.338(2)
C1 C2 1.528(2)
C2 C11 1.519(2)
C2 C6 1.530(2)
C2 C3 1.547(2)
C3 C4 1.543(2)
C4 C5 1.546(2)
C5 C6 1.502(2)
C6 C7 1.340(2)
C7 C29 1.541(2)
C8 C9 1.507(2)
C8 C10 1.510(2)
C11 C12 1.368(2)
C12 C13 1.421(2)
C13 C14 1.368(2)
C14 C15 1.517(2)
C15 C18 1.503(2)
C15 C17 1.539(2)
C15 C16 1.541(2)
C18 C19 1.341(2)
C19 C20 1.428(2)
C20 C21 1.351(2)
C21 C22 1.507(2)
C22 C25 1.521(2)
C22 C24 1.538(2)
C22 C23 1.542(2)
C25 C26 1.369(2)
C26 C27 1.426(2)
C27 C28 1.366(2)
C28 C29 1.514(2)
C29 C30 1.543(2)
C29 C31 1.545(2)
C32 C37 1.389(2)
C32 C33 1.393(2)
C33 C34 1.391(2)
C34 C35 1.377(3)
C35 C36 1.384(3)
C36 C37 1.390(2)
